data_1539621
loop_
_publ_author_name
'Bagieu-Beucher, M.'
'Guitel, J.C.'

_publ_section_title
;
 Crystal structure of the yttrium-ammonium polyphosphate Y (N H4) (P O3)4
;
_journal_name_full 'Zeitschrift fuer Anorganische und Allgemeine Chemie'
_journal_page_first 123
_journal_page_last 130
_journal_volume 559
_journal_year 1988
_chemical_formula_sum 'H4 N O12 P4 Y'
_chemical_name_systematic 'Y (N H4) (P O3)4'
_space_group_IT_number 20
_symmetry_space_group_name_Hall 'C 2c 2'
_symmetry_space_group_name_H-M 'C 2 2 21'
_cell_angle_alpha 90
_cell_angle_beta 90
_cell_angle_gamma 90
_cell_formula_units_Z 8
_cell_length_a 11.955
_cell_length_b 10.374
_cell_length_c 17.36
_cell_volume 2153.008
_citation_journal_id_ASTM ZAACAB
_cod_data_source_file Bagieu-Beucher_ZAACAB_1988_99.cif
_cod_data_source_block H4N1O12P4Y1
_cod_original_formula_sum 'H4 N1 O12 P4 Y1'
_cod_database_code 1539621

loop_
_symmetry_equiv_pos_as_xyz
x,y,z
-x,-y,z+1/2
x,-y,-z
-x,y,-z+1/2
x+1/2,y+1/2,z
-x+1/2,-y+1/2,z+1/2
x+1/2,-y+1/2,-z
-x+1/2,y+1/2,-z+1/2

loop_
_atom_site_label
_atom_site_type_symbol
_atom_site_fract_x
_atom_site_fract_y
_atom_site_fract_z
_atom_site_occupancy
_atom_site_U_iso_or_equiv
O5 O-2 0.2388 0.6426 0.1627 1 0.0
O1 O-2 0.4601 0.7336 0.3167 1 0.0
P4 P+5 -0.0165 0.7951 0.05466 1 0.0
O2 O-2 0.5904 0.5557 0.2771 1 0.0
P3 P+5 0.1573 0.6182 0.09151 1 0.0
O4 O-2 0.2449 0.6224 0.3047 1 0.0
P5 P+5 0.1245 0 0 1 0.0
Y1 Y+3 0.31139 0.21496 0.60813 1 0.0
O9 O-2 -0.0022 0.7406 -0.0232 1 0.0
O10 O-2 -0.1271 0.8094 0.0911 1 0.0
P2 P+5 0.2749 0.5551 0.23297 1 0.0
O11 O-2 0.042 0.9315 0.0591 1 0.0
O6 O-2 0.1105 0.4848 0.0962 1 0.0
N1 N-3 0.1313 0.4141 0.3813 1 0.0
P1 P+5 0.5 0.6559 0.25 1 0.0
O8 O-2 0.0597 0.7155 0.1134 1 0.0
O7 O-2 0.2169 0.6604 0.0212 1 0.0
O3 O-2 0.2361 0.4199 0.2217 1 0.0
O12 O-2 0.1919 0.0946 0.0447 1 0.0
